data_4119379
loop_
_publ_author_name
'Naohiro Kirai'
'Jun Takaya'
'Nobuharu Iwasawa'

_publ_contact_author_email niwasawa@chem.titech.ac.jp
_publ_contact_author_name 'Nobuharu Iwasawa'
_publ_section_title
;
 Two Reversible \s-Bond Metathesis Pathways for Boron-Palladium Bond
 Formation: Selective Synthesis of Isomeric Five-Coordinate Borylpalladium
 Complexes
;
_journal_name_full 'Journal of the American Chemical Society'
_journal_page_first 2493
_journal_page_last 2496
_journal_paper_doi 10.1021/ja400294m
_journal_volume 135
_journal_year 2013
_chemical_formula_sum 'C51 H64 B O2 P3 Pd Si'
_chemical_formula_weight 947.23
_chemical_name_systematic
; 
 ? 
;
_space_group_IT_number 14
_symmetry_cell_setting monoclinic
_symmetry_space_group_name_Hall '-P 2yn'
_symmetry_space_group_name_H-M 'P 1 21/n 1'
_atom_sites_solution_hydrogens geom
_atom_sites_solution_primary direct
_atom_sites_solution_secondary difmap
_audit_creation_method SHELXL-97
_cell_angle_alpha 90.00
_cell_angle_beta 95.823(4)
_cell_angle_gamma 90.00
_cell_formula_units_Z 4
_cell_length_a 14.434(3)
_cell_length_b 17.568(3)
_cell_length_c 19.135(4)
_cell_measurement_reflns_used 8722
_cell_measurement_temperature 123(2)
_cell_measurement_theta_max 30.2370
_cell_measurement_theta_min 2.0474
_cell_volume 4827.1(16)
_computing_structure_refinement 'SHELXL-97 (Sheldrick, 1997)'
_computing_structure_solution 'SHELXS-97 (Sheldrick, 1990)'
_diffrn_ambient_temperature 123(2)
_diffrn_measured_fraction_theta_full 0.997
_diffrn_measured_fraction_theta_max 0.997
_diffrn_radiation_monochromator graphite
_diffrn_radiation_source 'fine-focus sealed tube'
_diffrn_radiation_type MoK\a
_diffrn_radiation_wavelength 0.71073
_diffrn_reflns_av_R_equivalents 0.1092
_diffrn_reflns_av_sigmaI/netI 0.1481
_diffrn_reflns_limit_h_max 17
_diffrn_reflns_limit_h_min -17
_diffrn_reflns_limit_k_max 18
_diffrn_reflns_limit_k_min -20
_diffrn_reflns_limit_l_max 20
_diffrn_reflns_limit_l_min -22
_diffrn_reflns_number 28998
_diffrn_reflns_theta_full 25.00
_diffrn_reflns_theta_max 25.00
_diffrn_reflns_theta_min 1.83
_exptl_absorpt_coefficient_mu 0.547
_exptl_absorpt_correction_T_max 1.0000
_exptl_absorpt_correction_T_min 0.5710
_exptl_absorpt_correction_type multi-scan
_exptl_crystal_colour colourless
_exptl_crystal_density_diffrn 1.303
_exptl_crystal_description prism
_exptl_crystal_F_000 1984
_exptl_crystal_size_max 0.10
_exptl_crystal_size_mid 0.08
_exptl_crystal_size_min 0.08
_refine_diff_density_max 1.132
_refine_diff_density_min -0.828
_refine_diff_density_rms 0.150
_refine_ls_extinction_method none
_refine_ls_goodness_of_fit_ref 0.940
_refine_ls_hydrogen_treatment constr
_refine_ls_matrix_type full
_refine_ls_number_parameters 542
_refine_ls_number_reflns 8460
_refine_ls_number_restraints 14
_refine_ls_restrained_S_all 0.939
_refine_ls_R_factor_all 0.1184
_refine_ls_R_factor_gt 0.0583
_refine_ls_shift/su_max 0.001
_refine_ls_shift/su_mean 0.000
_refine_ls_structure_factor_coef Fsqd
_refine_ls_weighting_details 'calc w=1/[\s^2^(Fo^2^)+(0.0717P)^2^+0.0000P] where P=(Fo^2^+2Fc^2^)/3'
_refine_ls_weighting_scheme calc
_refine_ls_wR_factor_gt 0.1195
_refine_ls_wR_factor_ref 0.1604
_reflns_number_gt 4824
_reflns_number_total 8460
_reflns_threshold_expression >2sigma(I)
_cod_data_source_file ja400294m_si_003.cif
_cod_data_source_block '_trans_BPdPSiP_PMe3_2a'
_cod_original_cell_volume 4827.3(18)
_cod_database_code 4119379

loop_
_symmetry_equiv_pos_as_xyz
'x, y, z'
'-x+1/2, y+1/2, -z+1/2'
'-x, -y, -z'
'x-1/2, -y-1/2, z-1/2'

loop_
_atom_site_label
_atom_site_type_symbol
_atom_site_fract_x
_atom_site_fract_y
_atom_site_fract_z
_atom_site_U_iso_or_equiv
_atom_site_adp_type
_atom_site_occupancy
_atom_site_symmetry_multiplicity
_atom_site_calc_flag
_atom_site_refinement_flags
Pd1 Pd 0.19072(3) 0.28267(2) 0.41954(3) 0.01700(16) Uani 1 1 d .
P1 P 0.05187(12) 0.35165(9) 0.42374(10) 0.0210(4) Uani 1 1 d .
P2 P 0.32340(11) 0.35107(9) 0.45700(9) 0.0177(4) Uani 1 1 d .
P3 P 0.17041(12) 0.16741(8) 0.36257(9) 0.0180(4) Uani 1 1 d .
B1 B 0.1795(5) 0.2295(4) 0.5178(4) 0.0214(18) Uani 1 1 d .
O1 O 0.1099(3) 0.1783(2) 0.5302(2) 0.0244(11) Uani 1 1 d .
O2 O 0.2396(3) 0.2364(2) 0.5782(2) 0.0295(12) Uani 1 1 d .
C1 C 0.1197(5) 0.1561(4) 0.6036(3) 0.0254(16) Uani 1 1 d U
C2 C 0.2220(5) 0.1747(4) 0.6278(4) 0.0329(19) Uani 1 1 d U
C3 C 0.0974(6) 0.0709(4) 0.6061(4) 0.051(2) Uani 1 1 d .
H1 H 0.0322 0.0631 0.5926 0.076 Uiso 1 1 calc R
H2 H 0.1130 0.0521 0.6529 0.076 Uiso 1 1 calc R
H3 H 0.1330 0.0440 0.5742 0.076 Uiso 1 1 calc R
C4 C 0.0492(5) 0.2013(4) 0.6415(4) 0.045(2) Uani 1 1 d .
H4 H 0.0642 0.2544 0.6405 0.068 Uiso 1 1 calc R
H5 H 0.0513 0.1844 0.6893 0.068 Uiso 1 1 calc R
H6 H -0.0122 0.1933 0.6183 0.068 Uiso 1 1 calc R
C5 C 0.2900(5) 0.1108(4) 0.6137(5) 0.054(3) Uani 1 1 d .
H7 H 0.2765 0.0929 0.5663 0.081 Uiso 1 1 calc R
H8 H 0.2835 0.0696 0.6458 0.081 Uiso 1 1 calc R
H9 H 0.3526 0.1298 0.6201 0.081 Uiso 1 1 calc R
C6 C 0.2401(6) 0.2046(4) 0.7014(4) 0.051(2) Uani 1 1 d .
H10 H 0.3049 0.2169 0.7111 0.076 Uiso 1 1 calc R
H11 H 0.2235 0.1665 0.7339 0.076 Uiso 1 1 calc R
H12 H 0.2033 0.2495 0.7062 0.076 Uiso 1 1 calc R
C7 C -0.0150(5) 0.3393(4) 0.4984(4) 0.0344(19) Uani 1 1 d .
H13 H -0.0727 0.3665 0.4901 0.052 Uiso 1 1 calc R
H14 H 0.0199 0.3586 0.5400 0.052 Uiso 1 1 calc R
H15 H -0.0276 0.2861 0.5044 0.052 Uiso 1 1 calc R
C8 C 0.0636(5) 0.4549(3) 0.4254(4) 0.0318(18) Uani 1 1 d .
H16 H 0.0035 0.4777 0.4270 0.048 Uiso 1 1 calc R
H17 H 0.0899 0.4716 0.3839 0.048 Uiso 1 1 calc R
H18 H 0.1038 0.4698 0.4662 0.048 Uiso 1 1 calc R
C9 C -0.0390(4) 0.3399(4) 0.3517(4) 0.0309(18) Uani 1 1 d .
H19 H -0.0664 0.2903 0.3544 0.046 Uiso 1 1 calc R
H20 H -0.0127 0.3451 0.3079 0.046 Uiso 1 1 calc R
H21 H -0.0860 0.3780 0.3549 0.046 Uiso 1 1 calc R
Si1 Si 0.22404(12) 0.32557(9) 0.30589(10) 0.0179(4) Uani 1 1 d .
C10 C 0.1455(4) 0.3831(3) 0.2401(3) 0.0228(16) Uani 1 1 d .
H22 H 0.1777 0.3939 0.1998 0.034 Uiso 1 1 calc R
H23 H 0.1289 0.4299 0.2614 0.034 Uiso 1 1 calc R
H24 H 0.0901 0.3544 0.2259 0.034 Uiso 1 1 calc R
C11 C 0.3373(4) 0.3830(3) 0.3172(4) 0.0201(16) Uani 1 1 d .
C12 C 0.3822(4) 0.3910(3) 0.3843(3) 0.0159(14) Uani 1 1 d .
C13 C 0.4683(4) 0.4300(3) 0.3948(4) 0.0253(16) Uani 1 1 d .
H25 H 0.4995 0.4341 0.4396 0.030 Uiso 1 1 calc R
C14 C 0.5053(4) 0.4618(3) 0.3380(4) 0.0230(16) Uani 1 1 d .
H26 H 0.5617 0.4878 0.3447 0.028 Uiso 1 1 calc R
C15 C 0.4602(5) 0.4557(3) 0.2718(4) 0.0267(17) Uani 1 1 d .
H27 H 0.4854 0.4785 0.2341 0.032 Uiso 1 1 calc R
C16 C 0.3770(4) 0.4157(3) 0.2606(4) 0.0212(16) Uani 1 1 d .
H28 H 0.3476 0.4106 0.2154 0.025 Uiso 1 1 calc R
C17 C 0.2535(4) 0.2363(3) 0.2551(4) 0.0219(15) Uani 1 1 d U
C18 C 0.2261(4) 0.1657(3) 0.2821(3) 0.0175(15) Uani 1 1 d U
C19 C 0.2430(4) 0.0979(3) 0.2448(4) 0.0225(16) Uani 1 1 d .
H29 H 0.2236 0.0513 0.2613 0.027 Uiso 1 1 calc R
C20 C 0.2877(4) 0.1004(4) 0.1851(4) 0.0277(17) Uani 1 1 d .
H30 H 0.2999 0.0554 0.1620 0.033 Uiso 1 1 calc R
C21 C 0.3145(5) 0.1688(3) 0.1589(4) 0.0273(17) Uani 1 1 d .
H31 H 0.3442 0.1705 0.1180 0.033 Uiso 1 1 calc R
C22 C 0.2967(4) 0.2357(4) 0.1942(4) 0.0242(16) Uani 1 1 d .
H32 H 0.3147 0.2818 0.1759 0.029 Uiso 1 1 calc R
C23 C 0.3004(4) 0.4359(3) 0.5091(3) 0.0190(15) Uani 1 1 d .
C24 C 0.2634(4) 0.4258(3) 0.5726(4) 0.0239(16) Uani 1 1 d .
H33 H 0.2535 0.3770 0.5891 0.029 Uiso 1 1 calc R
C25 C 0.2416(5) 0.4884(4) 0.6113(4) 0.0326(19) Uani 1 1 d .
H34 H 0.2179 0.4811 0.6543 0.039 Uiso 1 1 calc R
C26 C 0.2541(4) 0.5613(3) 0.5876(4) 0.0263(17) Uani 1 1 d .
H35 H 0.2397 0.6029 0.6145 0.032 Uiso 1 1 calc R
C27 C 0.2880(5) 0.5718(4) 0.5239(4) 0.0310(18) Uani 1 1 d .
H36 H 0.2959 0.6209 0.5074 0.037 Uiso 1 1 calc R
C28 C 0.3106(4) 0.5099(3) 0.4837(4) 0.0223(16) Uani 1 1 d .
H37 H 0.3324 0.5176 0.4401 0.027 Uiso 1 1 calc R
C29 C 0.4199(4) 0.3075(3) 0.5127(4) 0.0200(15) Uani 1 1 d .
C30 C 0.4300(5) 0.2288(3) 0.5096(4) 0.0242(16) Uani 1 1 d .
H38 H 0.3849 0.2000 0.4833 0.029 Uiso 1 1 calc R
C31 C 0.5066(5) 0.1924(4) 0.5452(4) 0.0271(17) Uani 1 1 d .
H39 H 0.5125 0.1398 0.5432 0.032 Uiso 1 1 calc R
C32 C 0.5734(5) 0.2357(4) 0.5835(4) 0.0328(19) Uani 1 1 d .
H40 H 0.6255 0.2118 0.6063 0.039 Uiso 1 1 calc R
C33 C 0.5650(5) 0.3135(4) 0.5889(4) 0.0266(17) Uani 1 1 d .
H41 H 0.6105 0.3417 0.6153 0.032 Uiso 1 1 calc R
C34 C 0.4870(4) 0.3499(3) 0.5540(3) 0.0208(15) Uani 1 1 d .
H42 H 0.4798 0.4022 0.5584 0.025 Uiso 1 1 calc R
C35 C 0.0477(4) 0.1488(3) 0.3341(4) 0.0212(16) Uani 1 1 d .
C36 C -0.0161(4) 0.1388(3) 0.3846(4) 0.0245(16) Uani 1 1 d .
H43 H 0.0051 0.1390 0.4322 0.029 Uiso 1 1 calc R
C37 C -0.1112(5) 0.1288(4) 0.3637(4) 0.0334(19) Uani 1 1 d .
H44 H -0.1527 0.1208 0.3971 0.040 Uiso 1 1 calc R
C38 C -0.1432(5) 0.1308(3) 0.2931(4) 0.0278(17) Uani 1 1 d .
H45 H -0.2063 0.1241 0.2792 0.033 Uiso 1 1 calc R
C39 C -0.0828(5) 0.1427(4) 0.2435(4) 0.0326(18) Uani 1 1 d .
H46 H -0.1047 0.1459 0.1962 0.039 Uiso 1 1 calc R
C40 C 0.0127(5) 0.1500(3) 0.2650(4) 0.0265(17) Uani 1 1 d .
H47 H 0.0538 0.1559 0.2310 0.032 Uiso 1 1 calc R
C41 C 0.2137(4) 0.0766(3) 0.4026(3) 0.0182(15) Uani 1 1 d .
C42 C 0.3087(5) 0.0667(4) 0.4150(4) 0.0275(17) Uani 1 1 d .
H48 H 0.3482 0.1055 0.4033 0.033 Uiso 1 1 calc R
C43 C 0.3466(5) -0.0002(4) 0.4445(4) 0.0290(17) Uani 1 1 d .
H49 H 0.4109 -0.0060 0.4518 0.035 Uiso 1 1 calc R
C44 C 0.2895(5) -0.0575(4) 0.4629(4) 0.0342(19) Uani 1 1 d .
H50 H 0.3148 -0.1019 0.4834 0.041 Uiso 1 1 calc R
C45 C 0.1932(5) -0.0487(3) 0.4507(4) 0.0322(19) Uani 1 1 d .
H51 H 0.1540 -0.0875 0.4627 0.039 Uiso 1 1 calc R
C46 C 0.1555(5) 0.0182(3) 0.4205(3) 0.0241(16) Uani 1 1 d .
H52 H 0.0913 0.0237 0.4123 0.029 Uiso 1 1 calc R
C47 C 0.5653(7) 0.0421(5) 0.2499(5) 0.069(3) Uani 1 1 d .
H53 H 0.5516 0.0849 0.2193 0.104 Uiso 1 1 calc R
H54 H 0.5399 -0.0033 0.2275 0.104 Uiso 1 1 calc R
H55 H 0.6315 0.0368 0.2596 0.104 Uiso 1 1 calc R
C48 C 0.5237(7) 0.0543(5) 0.3159(5) 0.072(3) Uani 1 1 d .
H56 H 0.5299 0.0079 0.3435 0.086 Uiso 1 1 calc R
H57 H 0.4577 0.0644 0.3052 0.086 Uiso 1 1 calc R
C49 C 0.5668(7) 0.1186(5) 0.3590(5) 0.074(3) Uani 1 1 d .
H58 H 0.5434 0.1166 0.4048 0.089 Uiso 1 1 calc R
H59 H 0.6334 0.1096 0.3663 0.089 Uiso 1 1 calc R
C50 C 0.5526(10) 0.1935(6) 0.3324(6) 0.108(5) Uani 1 1 d .
H60 H 0.4871 0.2059 0.3321 0.130 Uiso 1 1 calc R
H61 H 0.5674 0.1942 0.2841 0.130 Uiso 1 1 calc R
C51 C 0.6094(8) 0.2553(5) 0.3730(6) 0.095(4) Uani 1 1 d .
H62 H 0.5906 0.2591 0.4195 0.142 Uiso 1 1 calc R
H63 H 0.5990 0.3032 0.3492 0.142 Uiso 1 1 calc R
H64 H 0.6744 0.2426 0.3756 0.142 Uiso 1 1 calc R

loop_
_atom_site_aniso_label
_atom_site_aniso_U_11
_atom_site_aniso_U_22
_atom_site_aniso_U_33
_atom_site_aniso_U_23
_atom_site_aniso_U_13
_atom_site_aniso_U_12
Pd1 0.0172(3) 0.0173(2) 0.0169(3) -0.0001(2) 0.0036(2) -0.0008(2)
P1 0.0186(10) 0.0203(9) 0.0252(12) 0.0018(8) 0.0073(8) 0.0040(7)
P2 0.0177(9) 0.0186(8) 0.0170(11) -0.0001(7) 0.0019(8) -0.0017(7)
P3 0.0204(10) 0.0178(8) 0.0159(11) -0.0012(7) 0.0024(8) -0.0013(7)
B1 0.022(4) 0.018(4) 0.025(5) 0.002(3) 0.005(4) 0.002(3)
O1 0.029(3) 0.033(2) 0.012(3) 0.002(2) 0.006(2) -0.011(2)
O2 0.029(3) 0.038(3) 0.021(3) 0.009(2) -0.001(2) -0.012(2)
C1 0.035(4) 0.033(4) 0.010(4) 0.010(3) 0.010(3) -0.007(3)
C2 0.032(4) 0.028(4) 0.039(6) 0.014(3) 0.005(4) -0.010(3)
C3 0.067(6) 0.033(4) 0.055(7) 0.003(4) 0.019(5) -0.025(4)
C4 0.045(5) 0.061(5) 0.034(6) 0.009(4) 0.024(4) 0.011(4)
C5 0.047(6) 0.065(6) 0.052(7) 0.037(5) 0.013(5) 0.023(4)
C6 0.065(6) 0.061(5) 0.022(5) 0.010(4) -0.013(4) -0.017(5)
C7 0.019(4) 0.029(4) 0.055(6) 0.007(4) 0.003(4) 0.005(3)
C8 0.032(4) 0.019(3) 0.042(6) 0.007(3) -0.006(4) 0.006(3)
C9 0.014(4) 0.028(4) 0.051(6) -0.004(3) 0.004(3) 0.006(3)
Si1 0.0207(10) 0.0178(9) 0.0151(11) 0.0001(7) 0.0014(8) 0.0007(8)
C10 0.029(4) 0.028(4) 0.011(4) -0.002(3) 0.003(3) 0.000(3)
C11 0.026(4) 0.013(3) 0.023(5) 0.004(3) 0.008(3) 0.005(3)
C12 0.016(3) 0.019(3) 0.014(4) 0.000(3) 0.007(3) 0.001(3)
C13 0.020(4) 0.034(4) 0.022(5) -0.003(3) 0.003(3) -0.002(3)
C14 0.016(4) 0.028(4) 0.027(5) 0.004(3) 0.008(3) -0.003(3)
C15 0.034(4) 0.018(3) 0.030(5) 0.004(3) 0.013(4) 0.003(3)
C16 0.030(4) 0.017(3) 0.017(4) 0.002(3) 0.003(3) -0.005(3)
C17 0.021(4) 0.030(4) 0.014(4) 0.003(3) -0.004(3) -0.004(3)
C18 0.021(4) 0.025(3) 0.008(4) -0.001(3) 0.011(3) -0.002(3)
C19 0.026(4) 0.022(3) 0.019(4) -0.009(3) -0.001(3) -0.001(3)
C20 0.026(4) 0.029(4) 0.028(5) -0.014(3) 0.003(3) 0.005(3)
C21 0.029(4) 0.028(4) 0.025(5) -0.004(3) 0.008(3) 0.000(3)
C22 0.021(4) 0.033(4) 0.018(4) 0.008(3) 0.000(3) -0.012(3)
C23 0.013(4) 0.023(3) 0.020(4) -0.001(3) 0.000(3) -0.003(3)
C24 0.021(4) 0.027(4) 0.025(5) 0.006(3) 0.009(3) -0.005(3)
C25 0.026(4) 0.039(4) 0.034(5) -0.004(4) 0.009(4) 0.002(3)
C26 0.025(4) 0.018(3) 0.037(5) -0.015(3) 0.008(3) 0.002(3)
C27 0.025(4) 0.022(3) 0.046(6) -0.005(3) 0.004(4) -0.001(3)
C28 0.021(4) 0.023(3) 0.023(5) 0.003(3) 0.000(3) 0.000(3)
C29 0.015(4) 0.020(3) 0.024(5) 0.004(3) -0.003(3) 0.001(3)
C30 0.029(4) 0.024(3) 0.020(4) 0.000(3) 0.002(3) -0.002(3)
C31 0.028(4) 0.032(4) 0.022(5) 0.003(3) 0.006(3) -0.001(3)
C32 0.025(4) 0.045(5) 0.029(5) 0.015(4) 0.000(3) 0.010(3)
C33 0.021(4) 0.050(4) 0.009(4) 0.002(3) 0.002(3) 0.000(3)
C34 0.022(4) 0.023(3) 0.018(4) -0.005(3) 0.005(3) 0.002(3)
C35 0.019(4) 0.009(3) 0.033(5) 0.000(3) -0.005(3) -0.002(3)
C36 0.025(4) 0.021(3) 0.024(5) 0.006(3) -0.011(3) 0.003(3)
C37 0.018(4) 0.033(4) 0.048(6) 0.002(4) -0.001(4) -0.009(3)
C38 0.023(4) 0.028(4) 0.031(5) 0.001(3) -0.003(4) -0.004(3)
C39 0.041(5) 0.032(4) 0.023(5) 0.000(3) -0.005(4) 0.013(3)
C40 0.021(4) 0.024(4) 0.034(5) 0.005(3) 0.000(3) 0.002(3)
C41 0.029(4) 0.015(3) 0.012(4) -0.002(3) 0.008(3) -0.002(3)
C42 0.028(4) 0.027(4) 0.028(5) -0.003(3) 0.006(3) 0.003(3)
C43 0.029(4) 0.041(4) 0.017(5) -0.003(3) 0.002(3) 0.008(3)
C44 0.041(5) 0.027(4) 0.032(5) -0.002(3) -0.004(4) 0.015(4)
C45 0.055(5) 0.022(4) 0.020(5) 0.006(3) 0.007(4) -0.003(3)
C46 0.025(4) 0.025(3) 0.020(4) 0.000(3) -0.004(3) 0.001(3)
C47 0.073(7) 0.092(7) 0.047(7) -0.025(5) 0.028(6) -0.021(6)
C48 0.060(7) 0.079(7) 0.080(9) -0.015(6) 0.024(6) -0.022(5)
C49 0.098(9) 0.081(7) 0.049(7) -0.024(6) 0.037(6) -0.015(6)
C50 0.208(15) 0.074(7) 0.058(9) -0.002(6) 0.090(9) -0.002(9)
C51 0.143(11) 0.049(6) 0.106(11) -0.020(6) 0.079(9) -0.030(6)

loop_
_atom_type_symbol
_atom_type_description
_atom_type_scat_dispersion_real
_atom_type_scat_dispersion_imag
_atom_type_scat_source
C C 0.0033 0.0016 'International Tables Vol C Tables 4.2.6.8 and 6.1.1.4'
H H 0.0000 0.0000 'International Tables Vol C Tables 4.2.6.8 and 6.1.1.4'
B B 0.0013 0.0007 'International Tables Vol C Tables 4.2.6.8 and 6.1.1.4'
O O 0.0106 0.0060 'International Tables Vol C Tables 4.2.6.8 and 6.1.1.4'
Si Si 0.0817 0.0704 'International Tables Vol C Tables 4.2.6.8 and 6.1.1.4'
P P 0.1023 0.0942 'International Tables Vol C Tables 4.2.6.8 and 6.1.1.4'
Pd Pd -0.9988 1.0072 'International Tables Vol C Tables 4.2.6.8 and 6.1.1.4'

loop_
_geom_angle_atom_site_label_1
_geom_angle_atom_site_label_2
_geom_angle_atom_site_label_3
_geom_angle
B1 Pd1 P3 90.9(2)
B1 Pd1 P2 95.1(2)
P3 Pd1 P2 131.67(6)
B1 Pd1 P1 93.1(2)
P3 Pd1 P1 113.66(6)
P2 Pd1 P1 113.81(6)
B1 Pd1 Si1 169.69(19)
P3 Pd1 Si1 82.80(6)
P2 Pd1 Si1 83.21(6)
P1 Pd1 Si1 96.85(6)
C9 P1 C7 100.5(3)
C9 P1 C8 100.7(3)
C7 P1 C8 99.3(3)
C9 P1 Pd1 117.9(2)
C7 P1 Pd1 119.2(2)
C8 P1 Pd1 115.8(2)
C29 P2 C12 102.6(3)
C29 P2 C23 101.0(3)
C12 P2 C23 102.9(3)
C29 P2 Pd1 121.3(2)
C12 P2 Pd1 113.2(2)
C23 P2 Pd1 113.5(2)
C18 P3 C35 104.1(3)
C18 P3 C41 100.2(3)
C35 P3 C41 104.2(3)
C18 P3 Pd1 111.8(2)
C35 P3 Pd1 111.8(2)
C41 P3 Pd1 122.7(2)
O2 B1 O1 108.6(6)
O2 B1 Pd1 127.4(5)
O1 B1 Pd1 124.0(5)
B1 O1 C1 109.8(5)
B1 O2 C2 109.9(5)
O1 C1 C4 108.3(5)
O1 C1 C3 107.0(6)
C4 C1 C3 109.9(5)
O1 C1 C2 103.3(5)
C4 C1 C2 114.4(6)
C3 C1 C2 113.4(6)
O2 C2 C6 108.7(5)
O2 C2 C5 105.6(5)
C6 C2 C5 111.6(7)
O2 C2 C1 100.7(5)
C6 C2 C1 115.2(6)
C5 C2 C1 113.8(6)
C1 C3 H1 109.5
C1 C3 H2 109.5
H1 C3 H2 109.5
C1 C3 H3 109.5
H1 C3 H3 109.5
H2 C3 H3 109.5
C1 C4 H4 109.5
C1 C4 H5 109.5
H4 C4 H5 109.5
C1 C4 H6 109.5
H4 C4 H6 109.5
H5 C4 H6 109.5
C2 C5 H7 109.5
C2 C5 H8 109.5
H7 C5 H8 109.5
C2 C5 H9 109.5
H7 C5 H9 109.5
H8 C5 H9 109.5
C2 C6 H10 109.5
C2 C6 H11 109.5
H10 C6 H11 109.5
C2 C6 H12 109.5
H10 C6 H12 109.5
H11 C6 H12 109.5
P1 C7 H13 109.5
P1 C7 H14 109.5
H13 C7 H14 109.5
P1 C7 H15 109.5
H13 C7 H15 109.5
H14 C7 H15 109.5
P1 C8 H16 109.5
P1 C8 H17 109.5
H16 C8 H17 109.5
P1 C8 H18 109.5
H16 C8 H18 109.5
H17 C8 H18 109.5
P1 C9 H19 109.5
P1 C9 H20 109.5
H19 C9 H20 109.5
P1 C9 H21 109.5
H19 C9 H21 109.5
H20 C9 H21 109.5
C10 Si1 C11 103.9(3)
C10 Si1 C17 104.4(3)
C11 Si1 C17 104.9(3)
C10 Si1 Pd1 127.4(2)
C11 Si1 Pd1 108.1(2)
C17 Si1 Pd1 106.2(2)
Si1 C10 H22 109.5
Si1 C10 H23 109.5
H22 C10 H23 109.5
Si1 C10 H24 109.5
H22 C10 H24 109.5
H23 C10 H24 109.5
C12 C11 C16 119.1(6)
C12 C11 Si1 118.1(4)
C16 C11 Si1 122.8(5)
C11 C12 C13 120.2(6)
C11 C12 P2 117.0(5)
C13 C12 P2 122.8(5)
C14 C13 C12 119.2(7)
C14 C13 H25 120.4
C12 C13 H25 120.4
C15 C14 C13 120.9(6)
C15 C14 H26 119.6
C13 C14 H26 119.6
C14 C15 C16 120.3(6)
C14 C15 H27 119.9
C16 C15 H27 119.9
C15 C16 C11 120.3(7)
C15 C16 H28 119.8
C11 C16 H28 119.8
C22 C17 C18 118.1(6)
C22 C17 Si1 125.4(5)
C18 C17 Si1 116.5(5)
C17 C18 C19 118.8(5)
C17 C18 P3 117.6(4)
C19 C18 P3 123.6(5)
C20 C19 C18 120.7(6)
C20 C19 H29 119.6
C18 C19 H29 119.6
C19 C20 C21 120.5(6)
C19 C20 H30 119.8
C21 C20 H30 119.8
C20 C21 C22 119.3(6)
C20 C21 H31 120.4
C22 C21 H31 120.4
C17 C22 C21 122.6(6)
C17 C22 H32 118.7
C21 C22 H32 118.7
C24 C23 C28 119.0(6)
C24 C23 P2 118.5(5)
C28 C23 P2 122.2(5)
C25 C24 C23 119.9(6)
C25 C24 H33 120.0
C23 C24 H33 120.0
C26 C25 C24 121.2(7)
C26 C25 H34 119.4
C24 C25 H34 119.4
C27 C26 C25 119.3(6)
C27 C26 H35 120.3
C25 C26 H35 120.3
C26 C27 C28 120.8(6)
C26 C27 H36 119.6
C28 C27 H36 119.6
C27 C28 C23 119.7(6)
C27 C28 H37 120.2
C23 C28 H37 120.2
C30 C29 C34 118.8(6)
C30 C29 P2 117.8(5)
C34 C29 P2 123.2(4)
C29 C30 C31 121.1(6)
C29 C30 H38 119.5
C31 C30 H38 119.5
C32 C31 C30 119.0(6)
C32 C31 H39 120.5
C30 C31 H39 120.5
C33 C32 C31 121.6(7)
C33 C32 H40 119.2
C31 C32 H40 119.2
C32 C33 C34 119.3(7)
C32 C33 H41 120.4
C34 C33 H41 120.4
C29 C34 C33 120.2(6)
C29 C34 H42 119.9
C33 C34 H42 119.9
C40 C35 C36 117.5(6)
C40 C35 P3 122.4(5)
C36 C35 P3 119.8(5)
C37 C36 C35 120.5(7)
C37 C36 H43 119.8
C35 C36 H43 119.8
C38 C37 C36 119.8(7)
C38 C37 H44 120.1
C36 C37 H44 120.1
C39 C38 C37 120.5(7)
C39 C38 H45 119.7
C37 C38 H45 119.7
C38 C39 C40 119.1(7)
C38 C39 H46 120.4
C40 C39 H46 120.4
C35 C40 C39 122.5(7)
C35 C40 H47 118.7
C39 C40 H47 118.7
C42 C41 C46 118.7(6)
C42 C41 P3 117.9(5)
C46 C41 P3 123.4(5)
C41 C42 C43 121.3(6)
C41 C42 H48 119.4
C43 C42 H48 119.4
C44 C43 C42 120.3(7)
C44 C43 H49 119.9
C42 C43 H49 119.9
C43 C44 C45 119.3(6)
C43 C44 H50 120.3
C45 C44 H50 120.3
C44 C45 C46 120.2(6)
C44 C45 H51 119.9
C46 C45 H51 119.9
C41 C46 C45 120.2(6)
C41 C46 H52 119.9
C45 C46 H52 119.9
C48 C47 H53 109.5
C48 C47 H54 109.5
H53 C47 H54 109.5
C48 C47 H55 109.5
H53 C47 H55 109.5
H54 C47 H55 109.5
C47 C48 C49 113.6(8)
C47 C48 H56 108.8
C49 C48 H56 108.8
C47 C48 H57 108.8
C49 C48 H57 108.8
H56 C48 H57 107.7
C50 C49 C48 117.7(11)
C50 C49 H58 107.9
C48 C49 H58 107.9
C50 C49 H59 107.9
C48 C49 H59 107.9
H58 C49 H59 107.2
C49 C50 C51 115.3(11)
C49 C50 H60 108.4
C51 C50 H60 108.4
C49 C50 H61 108.4
C51 C50 H61 108.4
H60 C50 H61 107.5
C50 C51 H62 109.5
C50 C51 H63 109.5
H62 C51 H63 109.5
C50 C51 H64 109.5
H62 C51 H64 109.5
H63 C51 H64 109.5

loop_
_geom_bond_atom_site_label_1
_geom_bond_atom_site_label_2
_geom_bond_distance
Pd1 B1 2.120(8)
Pd1 P3 2.3044(17)
Pd1 P2 2.3123(18)
Pd1 P1 2.3504(17)
Pd1 Si1 2.3961(19)
P1 C9 1.815(7)
P1 C7 1.816(7)
P1 C8 1.822(6)
P2 C29 1.832(6)
P2 C12 1.841(6)
P2 C23 1.842(6)
P3 C18 1.808(6)
P3 C35 1.829(7)
P3 C41 1.851(6)
B1 O2 1.378(9)
B1 O1 1.388(8)
O1 C1 1.451(7)
O2 C2 1.477(7)
C1 C4 1.529(9)
C1 C3 1.533(8)
C1 C2 1.538(9)
C2 C6 1.501(10)
C2 C5 1.534(9)
C3 H1 0.9600
C3 H2 0.9600
C3 H3 0.9600
C4 H4 0.9600
C4 H5 0.9600
C4 H6 0.9600
C5 H7 0.9600
C5 H8 0.9600
C5 H9 0.9600
C6 H10 0.9600
C6 H11 0.9600
C6 H12 0.9600
C7 H13 0.9600
C7 H14 0.9600
C7 H15 0.9600
C8 H16 0.9600
C8 H17 0.9600
C8 H18 0.9600
C9 H19 0.9600
C9 H20 0.9600
C9 H21 0.9600
Si1 C10 1.897(6)
Si1 C11 1.915(7)
Si1 C17 1.917(6)
C10 H22 0.9600
C10 H23 0.9600
C10 H24 0.9600
C11 C12 1.385(9)
C11 C16 1.397(8)
C12 C13 1.415(8)
C13 C14 1.378(9)
C13 H25 0.9300
C14 C15 1.368(9)
C14 H26 0.9300
C15 C16 1.390(8)
C15 H27 0.9300
C16 H28 0.9300
C17 C22 1.375(9)
C17 C18 1.415(8)
C18 C19 1.423(8)
C19 C20 1.369(9)
C19 H29 0.9300
C20 C21 1.373(8)
C20 H30 0.9300
C21 C22 1.391(8)
C21 H31 0.9300
C22 H32 0.9300
C23 C24 1.388(9)
C23 C28 1.401(8)
C24 C25 1.379(9)
C24 H33 0.9300
C25 C26 1.377(9)
C25 H34 0.9300
C26 C27 1.371(9)
C26 H35 0.9300
C27 C28 1.390(8)
C27 H36 0.9300
C28 H37 0.9300
C29 C30 1.393(8)
C29 C34 1.401(9)
C30 C31 1.393(9)
C30 H38 0.9300
C31 C32 1.380(10)
C31 H39 0.9300
C32 C33 1.377(9)
C32 H40 0.9300
C33 C34 1.402(9)
C33 H41 0.9300
C34 H42 0.9300
C35 C40 1.367(9)
C35 C36 1.412(9)
C36 C37 1.402(9)
C36 H43 0.9300
C37 C38 1.382(10)
C37 H44 0.9300
C38 C39 1.369(9)
C38 H45 0.9300
C39 C40 1.404(9)
C39 H46 0.9300
C40 H47 0.9300
C41 C42 1.378(9)
C41 C46 1.390(8)
C42 C43 1.391(9)
C42 H48 0.9300
C43 C44 1.369(9)
C43 H49 0.9300
C44 C45 1.395(10)
C44 H50 0.9300
C45 C46 1.395(8)
C45 H51 0.9300
C46 H52 0.9300
C47 C48 1.469(11)
C47 H53 0.9600
C47 H54 0.9600
C47 H55 0.9600
C48 C49 1.496(12)
C48 H56 0.9700
C48 H57 0.9700
C49 C50 1.419(12)
C49 H58 0.9700
C49 H59 0.9700
C50 C51 1.525(15)
C50 H60 0.9700
C50 H61 0.9700
C51 H62 0.9600
C51 H63 0.9600
C51 H64 0.9600

loop_
_geom_torsion_atom_site_label_1
_geom_torsion_atom_site_label_2
_geom_torsion_atom_site_label_3
_geom_torsion_atom_site_label_4
_geom_torsion
B1 Pd1 P1 C9 -123.2(3)
P3 Pd1 P1 C9 -30.9(3)
P2 Pd1 P1 C9 139.8(3)
Si1 Pd1 P1 C9 54.2(3)
B1 Pd1 P1 C7 -1.0(3)
P3 Pd1 P1 C7 91.3(3)
P2 Pd1 P1 C7 -98.0(3)
Si1 Pd1 P1 C7 176.4(3)
B1 Pd1 P1 C8 117.4(3)
P3 Pd1 P1 C8 -150.2(3)
P2 Pd1 P1 C8 20.5(3)
Si1 Pd1 P1 C8 -65.1(3)
B1 Pd1 P2 C29 42.8(3)
P3 Pd1 P2 C29 -52.9(3)
P1 Pd1 P2 C29 138.5(3)
Si1 Pd1 P2 C29 -126.9(3)
B1 Pd1 P2 C12 165.4(3)
P3 Pd1 P2 C12 69.7(2)
P1 Pd1 P2 C12 -98.9(2)
Si1 Pd1 P2 C12 -4.4(2)
B1 Pd1 P2 C23 -77.8(3)
P3 Pd1 P2 C23 -173.5(2)
P1 Pd1 P2 C23 17.9(2)
Si1 Pd1 P2 C23 112.4(2)
B1 Pd1 P3 C18 -152.4(3)
P2 Pd1 P3 C18 -54.8(3)
P1 Pd1 P3 C18 113.8(2)
Si1 Pd1 P3 C18 19.4(2)
B1 Pd1 P3 C35 91.3(3)
P2 Pd1 P3 C35 -171.1(2)
P1 Pd1 P3 C35 -2.5(3)
Si1 Pd1 P3 C35 -96.9(2)
B1 Pd1 P3 C41 -33.5(3)
P2 Pd1 P3 C41 64.2(3)
P1 Pd1 P3 C41 -127.3(2)
Si1 Pd1 P3 C41 138.4(2)
P3 Pd1 B1 O2 129.3(6)
P2 Pd1 B1 O2 -2.7(6)
P1 Pd1 B1 O2 -116.9(6)
Si1 Pd1 B1 O2 77.4(14)
P3 Pd1 B1 O1 -47.7(5)
P2 Pd1 B1 O1 -179.7(5)
P1 Pd1 B1 O1 66.0(5)
Si1 Pd1 B1 O1 -99.7(12)
O2 B1 O1 C1 5.6(7)
Pd1 B1 O1 C1 -176.9(4)
O1 B1 O2 C2 13.3(7)
Pd1 B1 O2 C2 -164.1(5)
B1 O1 C1 C4 100.7(6)
B1 O1 C1 C3 -140.9(6)
B1 O1 C1 C2 -20.9(6)
B1 O2 C2 C6 -146.5(6)
B1 O2 C2 C5 93.6(7)
B1 O2 C2 C1 -25.1(7)
O1 C1 C2 O2 26.7(6)
C4 C1 C2 O2 -90.8(6)
C3 C1 C2 O2 142.1(6)
O1 C1 C2 C6 143.5(6)
C4 C1 C2 C6 26.0(8)
C3 C1 C2 C6 -101.1(7)
O1 C1 C2 C5 -85.8(6)
C4 C1 C2 C5 156.7(6)
C3 C1 C2 C5 29.6(8)
B1 Pd1 Si1 C10 156.6(12)
P3 Pd1 Si1 C10 104.1(3)
P2 Pd1 Si1 C10 -122.3(3)
P1 Pd1 Si1 C10 -9.0(3)
B1 Pd1 Si1 C11 -78.7(12)
P3 Pd1 Si1 C11 -131.25(19)
P2 Pd1 Si1 C11 2.37(19)
P1 Pd1 Si1 C11 115.66(19)
B1 Pd1 Si1 C17 33.4(12)
P3 Pd1 Si1 C17 -19.1(2)
P2 Pd1 Si1 C17 114.5(2)
P1 Pd1 Si1 C17 -132.2(2)
C10 Si1 C11 C12 138.3(5)
C17 Si1 C11 C12 -112.4(5)
Pd1 Si1 C11 C12 0.6(5)
C10 Si1 C11 C16 -42.9(5)
C17 Si1 C11 C16 66.4(5)
Pd1 Si1 C11 C16 179.4(4)
C16 C11 C12 C13 -1.7(8)
Si1 C11 C12 C13 177.1(4)
C16 C11 C12 P2 176.9(4)
Si1 C11 C12 P2 -4.3(6)
C29 P2 C12 C11 138.8(5)
C23 P2 C12 C11 -116.6(5)
Pd1 P2 C12 C11 6.3(5)
C29 P2 C12 C13 -42.7(5)
C23 P2 C12 C13 61.9(5)
Pd1 P2 C12 C13 -175.1(4)
C11 C12 C13 C14 2.0(9)
P2 C12 C13 C14 -176.6(5)
C12 C13 C14 C15 -0.4(9)
C13 C14 C15 C16 -1.5(9)
C14 C15 C16 C11 1.7(9)
C12 C11 C16 C15 -0.1(9)
Si1 C11 C16 C15 -178.9(4)
C10 Si1 C17 C22 58.8(7)
C11 Si1 C17 C22 -50.2(7)
Pd1 Si1 C17 C22 -164.5(6)
C10 Si1 C17 C18 -119.6(5)
C11 Si1 C17 C18 131.5(5)
Pd1 Si1 C17 C18 17.1(6)
C22 C17 C18 C19 -0.9(10)
Si1 C17 C18 C19 177.6(5)
C22 C17 C18 P3 179.5(5)
Si1 C17 C18 P3 -2.1(7)
C35 P3 C18 C17 105.8(5)
C41 P3 C18 C17 -146.7(5)
Pd1 P3 C18 C17 -15.1(6)
C35 P3 C18 C19 -73.9(6)
C41 P3 C18 C19 33.7(6)
Pd1 P3 C18 C19 165.3(5)
C17 C18 C19 C20 2.0(10)
P3 C18 C19 C20 -178.4(5)
C18 C19 C20 C21 -1.9(11)
C19 C20 C21 C22 0.7(11)
C18 C17 C22 C21 -0.3(11)
Si1 C17 C22 C21 -178.6(5)
C20 C21 C22 C17 0.4(11)
C29 P2 C23 C24 -68.4(6)
C12 P2 C23 C24 -174.2(5)
Pd1 P2 C23 C24 63.1(6)
C29 P2 C23 C28 117.7(5)
C12 P2 C23 C28 11.9(6)
Pd1 P2 C23 C28 -110.8(5)
C28 C23 C24 C25 -3.1(10)
P2 C23 C24 C25 -177.1(5)
C23 C24 C25 C26 1.2(11)
C24 C25 C26 C27 0.7(11)
C25 C26 C27 C28 -0.7(11)
C26 C27 C28 C23 -1.2(10)
C24 C23 C28 C27 3.1(10)
P2 C23 C28 C27 176.9(5)
C12 P2 C29 C30 -102.5(5)
C23 P2 C29 C30 151.5(5)
Pd1 P2 C29 C30 25.0(6)
C12 P2 C29 C34 72.9(6)
C23 P2 C29 C34 -33.1(6)
Pd1 P2 C29 C34 -159.6(5)
C34 C29 C30 C31 -1.7(10)
P2 C29 C30 C31 173.9(5)
C29 C30 C31 C32 -0.6(10)
C30 C31 C32 C33 1.8(10)
C31 C32 C33 C34 -0.6(10)
C30 C29 C34 C33 2.9(10)
P2 C29 C34 C33 -172.5(5)
C32 C33 C34 C29 -1.7(10)
C18 P3 C35 C40 -11.4(6)
C41 P3 C35 C40 -116.0(5)
Pd1 P3 C35 C40 109.5(5)
C18 P3 C35 C36 174.1(4)
C41 P3 C35 C36 69.5(5)
Pd1 P3 C35 C36 -65.1(5)
C40 C35 C36 C37 1.6(8)
P3 C35 C36 C37 176.4(5)
C35 C36 C37 C38 -1.9(9)
C36 C37 C38 C39 -0.1(10)
C37 C38 C39 C40 2.4(9)
C36 C35 C40 C39 0.7(9)
P3 C35 C40 C39 -174.0(5)
C38 C39 C40 C35 -2.7(9)
C18 P3 C41 C42 58.1(6)
C35 P3 C41 C42 165.7(5)
Pd1 P3 C41 C42 -66.2(6)
C18 P3 C41 C46 -121.8(6)
C35 P3 C41 C46 -14.2(6)
Pd1 P3 C41 C46 113.9(5)
C46 C41 C42 C43 0.3(10)
P3 C41 C42 C43 -179.6(5)
C41 C42 C43 C44 -0.9(10)
C42 C43 C44 C45 1.1(11)
C43 C44 C45 C46 -0.5(11)
C42 C41 C46 C45 0.3(9)
P3 C41 C46 C45 -179.8(5)
C44 C45 C46 C41 -0.2(10)
C47 C48 C49 C50 68.0(13)
C48 C49 C50 C51 -171.5(8)
